data_2237501
loop_
_publ_author_name
'El-Agrody, Ahmed M.'
'Fouda, Ahmed M.'
'Al-Omar, Mohamed A.'
'Amr, Abd El-Galil E.'
'Ng, Seik Weng'
'Tiekink, Edward R. T.'

_publ_section_title
;
 Ethyl
 2-amino-4-(4-bromophenyl)-6-methoxy-4<i>H</i>-benzo[<i>h</i>]chromene-3-carboxylate
;
_journal_coeditor_code HG5295
_journal_issue 3
_journal_name_full 'Acta Crystallographica Section E'
_journal_page_first o435
_journal_page_last o436
_journal_paper_doi 10.1107/S160053681300490X
_journal_volume 69
_journal_year 2013
_chemical_formula_iupac 'C23 H20 Br N O4'
_chemical_formula_moiety 'C23 H20 Br N O4'
_chemical_formula_sum 'C23 H20 Br N O4'
_chemical_formula_weight 454.31
_chemical_name_systematic 'Ethyl 2-amino-4-(4-bromophenyl)-6-methoxy-4<i>H</i>-benzo[<i>h</i>]chromene-3-carboxylate'
_space_group_IT_number 14
_symmetry_cell_setting monoclinic
_symmetry_space_group_name_Hall '-P 2ybc'
_symmetry_space_group_name_H-M 'P 1 21/c 1'
_atom_sites_solution_hydrogens geom
_atom_sites_solution_primary direct
_atom_sites_solution_secondary difmap
_audit_creation_method SHELXL-97
_cell_angle_alpha 90.00
_cell_angle_beta 96.628(10)
_cell_angle_gamma 90.00
_cell_formula_units_Z 4
_cell_length_a 13.1543(14)
_cell_length_b 16.8110(18)
_cell_length_c 9.3672(12)
_cell_measurement_reflns_used 1932
_cell_measurement_temperature 295(2)
_cell_measurement_theta_max 27.5006
_cell_measurement_theta_min 2.8246
_cell_volume 2057.6(4)
_computing_cell_refinement 'CrysAlis PRO (Agilent, 2011)'
_computing_data_collection 'CrysAlis PRO (Agilent, 2011)'
_computing_data_reduction 'CrysAlis PRO (Agilent, 2011)'
_computing_molecular_graphics
;
ORTEP-3 for Windows (Farrugia, 2012) and DIAMOND (Brandenburg,
2006)
;
_computing_publication_material 'publCIF (Westrip, 2010)'
_computing_structure_refinement 'SHELXL97 (Sheldrick, 2008)'
_computing_structure_solution 'SHELXS97 (Sheldrick, 2008)'
_diffrn_ambient_temperature 295(2)
_diffrn_detector_area_resol_mean 10.4041
_diffrn_measured_fraction_theta_full 0.998
_diffrn_measured_fraction_theta_max 0.998
_diffrn_measurement_device_type 'Agilent SuperNova Dual diffractometer with an Atlas detector'
_diffrn_measurement_method '\w scan'
_diffrn_radiation_monochromator Mirror
_diffrn_radiation_source 'SuperNova (Mo) X-ray Source'
_diffrn_radiation_type MoK\a
_diffrn_radiation_wavelength 0.71073
_diffrn_reflns_av_R_equivalents 0.0540
_diffrn_reflns_av_sigmaI/netI 0.0816
_diffrn_reflns_limit_h_max 17
_diffrn_reflns_limit_h_min -16
_diffrn_reflns_limit_k_max 21
_diffrn_reflns_limit_k_min -21
_diffrn_reflns_limit_l_max 12
_diffrn_reflns_limit_l_min -7
_diffrn_reflns_number 12041
_diffrn_reflns_theta_full 27.56
_diffrn_reflns_theta_max 27.56
_diffrn_reflns_theta_min 2.88
_diffrn_standards_decay_% 0
_diffrn_standards_interval_count 0
_diffrn_standards_interval_time 0
_diffrn_standards_number 0
_exptl_absorpt_coefficient_mu 2.027
_exptl_absorpt_correction_T_max 1.0000
_exptl_absorpt_correction_T_min 0.82758
_exptl_absorpt_correction_type multi-scan
_exptl_absorpt_process_details '(CrysAlis PRO; Agilent, 2011)'
_exptl_crystal_colour light-orange
_exptl_crystal_density_diffrn 1.467
_exptl_crystal_density_method 'not measured'
_exptl_crystal_description plate
_exptl_crystal_F_000 928
_exptl_crystal_size_max 0.30
_exptl_crystal_size_mid 0.20
_exptl_crystal_size_min 0.03
_refine_diff_density_max 0.905
_refine_diff_density_min -0.900
_refine_ls_extinction_method none
_refine_ls_goodness_of_fit_ref 1.020
_refine_ls_hydrogen_treatment mixed
_refine_ls_matrix_type full
_refine_ls_number_parameters 270
_refine_ls_number_reflns 4740
_refine_ls_number_restraints 2
_refine_ls_restrained_S_all 1.020
_refine_ls_R_factor_all 0.1256
_refine_ls_R_factor_gt 0.0596
_refine_ls_shift/su_max 0.001
_refine_ls_shift/su_mean 0.000
_refine_ls_structure_factor_coef Fsqd
_refine_ls_weighting_details 'calc w=1/[\s^2^(Fo^2^)+(0.0575P)^2^+0.7996P] where P=(Fo^2^+2Fc^2^)/3'
_refine_ls_weighting_scheme calc
_refine_ls_wR_factor_gt 0.1278
_refine_ls_wR_factor_ref 0.1642
_reflns_number_gt 2533
_reflns_number_total 4740
_reflns_threshold_expression I>2\s(I)
_cod_data_source_file hg5295.cif
_cod_data_source_block I
_cod_original_sg_symbol_H-M 'P 21/c'
_cod_database_code 2237501
_cod_database_fobs_code 2237501

loop_
_symmetry_equiv_pos_as_xyz
'x, y, z'
'-x, y+1/2, -z+1/2'
'-x, -y, -z'
'x, -y-1/2, z-1/2'

loop_
_atom_site_type_symbol
_atom_site_label
_atom_site_fract_x
_atom_site_fract_y
_atom_site_fract_z
_atom_site_U_iso_or_equiv
_atom_site_adp_type
_atom_site_calc_flag
_atom_site_refinement_flags
_atom_site_occupancy
_atom_site_symmetry_multiplicity
Br Br1 0.04105(4) 0.70821(4) 0.50571(7) 0.0900(3) Uani d . 1 1
O O1 0.30720(18) 0.30429(15) 0.7238(3) 0.0464(7) Uani d . 1 1
O O2 0.1283(2) 0.34197(17) 1.0635(3) 0.0539(7) Uani d . 1 1
O O3 0.1749(2) 0.47024(17) 1.0602(3) 0.0558(7) Uani d . 1 1
O O4 0.6285(2) 0.50690(18) 0.6512(3) 0.0634(8) Uani d . 1 1
N N1 0.1869(3) 0.2527(2) 0.8418(4) 0.0538(9) Uani d D 1 1
H H2 0.138(3) 0.260(4) 0.897(5) 0.11(2) Uiso d D 1 1
H H1 0.182(3) 0.2203(18) 0.768(3) 0.044(12) Uiso d D 1 1
C C1 0.3874(3) 0.3580(2) 0.7136(4) 0.0397(9) Uani d . 1 1
C C2 0.4654(3) 0.3302(2) 0.6337(4) 0.0399(9) Uani d . 1 1
C C3 0.4637(3) 0.2537(2) 0.5709(4) 0.0447(9) Uani d . 1 1
H H3 0.4095 0.2194 0.5807 0.054 Uiso calc R 1 1
C C4 0.5416(3) 0.2300(3) 0.4959(4) 0.0533(11) Uani d . 1 1
H H4 0.5404 0.1792 0.4562 0.064 Uiso calc R 1 1
C C5 0.6228(3) 0.2812(3) 0.4783(5) 0.0613(12) Uani d . 1 1
H H5 0.6752 0.2644 0.4267 0.074 Uiso calc R 1 1
C C6 0.6260(3) 0.3553(3) 0.5359(5) 0.0579(12) Uani d . 1 1
H H6 0.6802 0.3889 0.5223 0.069 Uiso calc R 1 1
C C7 0.5480(3) 0.3824(2) 0.6167(4) 0.0436(9) Uani d . 1 1
C C8 0.5483(3) 0.4599(2) 0.6797(4) 0.0464(10) Uani d . 1 1
C C9 0.4730(3) 0.4824(2) 0.7582(4) 0.0463(10) Uani d . 1 1
H H9 0.4756 0.5325 0.8007 0.056 Uiso calc R 1 1
C C10 0.3900(3) 0.4308(2) 0.7768(4) 0.0409(9) Uani d . 1 1
C C11 0.3054(3) 0.4576(2) 0.8616(4) 0.0428(9) Uani d . 1 1
H H11 0.3369 0.4829 0.9501 0.051 Uiso calc R 1 1
C C12 0.2446(3) 0.3864(2) 0.9034(4) 0.0390(9) Uani d . 1 1
C C13 0.2453(3) 0.3168(2) 0.8286(4) 0.0394(9) Uani d . 1 1
C C14 0.1773(3) 0.3946(2) 1.0137(4) 0.0428(9) Uani d . 1 1
C C15 0.1070(4) 0.4882(3) 1.1673(5) 0.0741(14) Uani d . 1 1
H H15A 0.1343 0.4669 1.2601 0.089 Uiso calc R 1 1
H H15B 0.0400 0.4652 1.1401 0.089 Uiso calc R 1 1
C C16 0.0999(5) 0.5766(3) 1.1742(6) 0.097(2) Uani d . 1 1
H H16A 0.0550 0.5913 1.2435 0.146 Uiso calc R 1 1
H H16B 0.0736 0.5968 1.0814 0.146 Uiso calc R 1 1
H H16C 0.1667 0.5984 1.2020 0.146 Uiso calc R 1 1
C C17 0.2379(3) 0.5190(2) 0.7770(4) 0.0426(9) Uani d . 1 1
C C18 0.1791(3) 0.4979(2) 0.6511(5) 0.0516(10) Uani d . 1 1
H H18 0.1789 0.4454 0.6199 0.062 Uiso calc R 1 1
C C19 0.1203(3) 0.5538(3) 0.5709(5) 0.0582(12) Uani d . 1 1
H H19 0.0813 0.5392 0.4858 0.070 Uiso calc R 1 1
C C20 0.1202(3) 0.6312(3) 0.6184(5) 0.0568(12) Uani d . 1 1
C C21 0.1771(4) 0.6536(3) 0.7419(5) 0.0659(13) Uani d . 1 1
H H21 0.1764 0.7061 0.7731 0.079 Uiso calc R 1 1
C C22 0.2362(3) 0.5972(3) 0.8208(5) 0.0588(12) Uani d . 1 1
H H22 0.2756 0.6124 0.9052 0.071 Uiso calc R 1 1
C C23 0.6286(3) 0.5869(3) 0.6996(5) 0.0624(12) Uani d . 1 1
H H23A 0.6879 0.6138 0.6725 0.094 Uiso calc R 1 1
H H23B 0.6302 0.5878 0.8023 0.094 Uiso calc R 1 1
H H23C 0.5680 0.6133 0.6566 0.094 Uiso calc R 1 1

loop_
_atom_site_aniso_label
_atom_site_aniso_U_11
_atom_site_aniso_U_22
_atom_site_aniso_U_33
_atom_site_aniso_U_12
_atom_site_aniso_U_13
_atom_site_aniso_U_23
Br1 0.0945(4) 0.0850(5) 0.0981(5) 0.0486(3) 0.0437(3) 0.0394(3)
O1 0.0453(14) 0.0431(16) 0.0537(18) -0.0112(12) 0.0179(12) -0.0067(13)
O2 0.0601(17) 0.0524(19) 0.0521(18) -0.0043(14) 0.0187(13) 0.0031(14)
O3 0.0770(19) 0.0445(17) 0.0495(18) 0.0043(14) 0.0229(14) -0.0045(14)
O4 0.0519(17) 0.058(2) 0.083(2) -0.0210(15) 0.0179(14) -0.0057(17)
N1 0.058(2) 0.046(2) 0.062(3) -0.0103(19) 0.0252(19) -0.0082(19)
C1 0.0367(19) 0.042(2) 0.041(2) -0.0061(17) 0.0063(16) 0.0040(18)
C2 0.0375(19) 0.042(2) 0.040(2) 0.0000(17) 0.0032(15) 0.0032(18)
C3 0.043(2) 0.043(2) 0.047(2) -0.0030(19) 0.0062(17) -0.0026(19)
C4 0.059(3) 0.050(3) 0.052(3) 0.004(2) 0.012(2) -0.006(2)
C5 0.049(3) 0.069(3) 0.068(3) 0.001(2) 0.019(2) -0.008(3)
C6 0.046(2) 0.063(3) 0.068(3) -0.007(2) 0.018(2) -0.002(2)
C7 0.036(2) 0.047(2) 0.048(2) -0.0049(18) 0.0054(16) 0.0043(19)
C8 0.041(2) 0.047(2) 0.051(3) -0.0103(18) 0.0025(17) 0.001(2)
C9 0.045(2) 0.040(2) 0.054(3) -0.0053(18) 0.0043(18) -0.0024(19)
C10 0.039(2) 0.041(2) 0.041(2) -0.0011(17) 0.0025(16) 0.0002(18)
C11 0.049(2) 0.041(2) 0.039(2) -0.0021(18) 0.0034(16) -0.0040(18)
C12 0.043(2) 0.036(2) 0.039(2) 0.0007(17) 0.0069(16) 0.0008(17)
C13 0.0392(19) 0.037(2) 0.043(2) -0.0039(17) 0.0095(16) 0.0037(18)
C14 0.044(2) 0.044(2) 0.040(2) 0.0026(19) 0.0023(17) 0.0041(19)
C15 0.102(4) 0.071(4) 0.055(3) 0.018(3) 0.029(3) -0.008(3)
C16 0.151(6) 0.073(4) 0.073(4) 0.044(4) 0.037(4) -0.005(3)
C17 0.046(2) 0.035(2) 0.048(2) -0.0047(17) 0.0116(17) -0.0024(18)
C18 0.060(2) 0.038(2) 0.056(3) 0.001(2) 0.007(2) 0.001(2)
C19 0.056(3) 0.064(3) 0.054(3) 0.002(2) 0.007(2) 0.010(2)
C20 0.056(3) 0.050(3) 0.070(3) 0.018(2) 0.031(2) 0.016(2)
C21 0.093(3) 0.038(3) 0.072(3) 0.014(2) 0.032(3) 0.000(2)
C22 0.077(3) 0.042(3) 0.058(3) 0.000(2) 0.012(2) -0.008(2)
C23 0.061(3) 0.050(3) 0.074(3) -0.016(2) -0.001(2) 0.008(2)

loop_
_atom_type_symbol
_atom_type_description
_atom_type_scat_dispersion_real
_atom_type_scat_dispersion_imag
_atom_type_scat_source
C C 0.0033 0.0016 'International Tables Vol C Tables 4.2.6.8 and 6.1.1.4'
H H 0.0000 0.0000 'International Tables Vol C Tables 4.2.6.8 and 6.1.1.4'
N N 0.0061 0.0033 'International Tables Vol C Tables 4.2.6.8 and 6.1.1.4'
O O 0.0106 0.0060 'International Tables Vol C Tables 4.2.6.8 and 6.1.1.4'
Br Br -0.2901 2.4595 'International Tables Vol C Tables 4.2.6.8 and 6.1.1.4'

loop_
_geom_angle_atom_site_label_1
_geom_angle_atom_site_label_2
_geom_angle_atom_site_label_3
_geom_angle
C13 O1 C1 117.9(3)
C14 O3 C15 117.4(3)
C8 O4 C23 117.3(3)
C13 N1 H2 114(4)
C13 N1 H1 115(3)
H2 N1 H1 125(5)
C10 C1 O1 122.1(3)
C10 C1 C2 123.0(3)
O1 C1 C2 114.9(3)
C1 C2 C3 122.9(3)
C1 C2 C7 117.8(3)
C3 C2 C7 119.4(3)
C4 C3 C2 120.2(4)
C4 C3 H3 119.9
C2 C3 H3 119.9
C3 C4 C5 120.6(4)
C3 C4 H4 119.7
C5 C4 H4 119.7
C6 C5 C4 120.5(4)
C6 C5 H5 119.7
C4 C5 H5 119.7
C5 C6 C7 121.1(4)
C5 C6 H6 119.4
C7 C6 H6 119.4
C6 C7 C2 118.1(4)
C6 C7 C8 123.1(4)
C2 C7 C8 118.8(3)
C9 C8 O4 125.0(4)
C9 C8 C7 120.8(4)
O4 C8 C7 114.3(3)
C8 C9 C10 121.1(4)
C8 C9 H9 119.5
C10 C9 H9 119.5
C1 C10 C9 118.5(4)
C1 C10 C11 121.0(3)
C9 C10 C11 120.4(3)
C10 C11 C12 110.1(3)
C10 C11 C17 110.4(3)
C12 C11 C17 112.1(3)
C10 C11 H11 108.0
C12 C11 H11 108.0
C17 C11 H11 108.0
C13 C12 C14 119.5(4)
C13 C12 C11 120.6(3)
C14 C12 C11 119.7(3)
N1 C13 O1 109.9(3)
N1 C13 C12 127.2(4)
O1 C13 C12 122.9(3)
O2 C14 O3 121.9(4)
O2 C14 C12 126.8(4)
O3 C14 C12 111.2(4)
O3 C15 C16 106.5(4)
O3 C15 H15A 110.4
C16 C15 H15A 110.4
O3 C15 H15B 110.4
C16 C15 H15B 110.4
H15A C15 H15B 108.6
C15 C16 H16A 109.5
C15 C16 H16B 109.5
H16A C16 H16B 109.5
C15 C16 H16C 109.5
H16A C16 H16C 109.5
H16B C16 H16C 109.5
C22 C17 C18 118.3(4)
C22 C17 C11 121.3(4)
C18 C17 C11 120.4(3)
C19 C18 C17 120.8(4)
C19 C18 H18 119.6
C17 C18 H18 119.6
C18 C19 C20 119.3(4)
C18 C19 H19 120.4
C20 C19 H19 120.4
C21 C20 C19 121.2(4)
C21 C20 Br1 119.8(4)
C19 C20 Br1 119.0(4)
C20 C21 C22 119.0(4)
C20 C21 H21 120.5
C22 C21 H21 120.5
C17 C22 C21 121.4(4)
C17 C22 H22 119.3
C21 C22 H22 119.3
O4 C23 H23A 109.5
O4 C23 H23B 109.5
H23A C23 H23B 109.5
O4 C23 H23C 109.5
H23A C23 H23C 109.5
H23B C23 H23C 109.5

loop_
_geom_bond_atom_site_label_1
_geom_bond_atom_site_label_2
_geom_bond_distance
Br1 C20 1.903(4)
O1 C13 1.362(4)
O1 C1 1.400(4)
O2 C14 1.218(4)
O3 C14 1.346(5)
O3 C15 1.450(5)
O4 C8 1.369(4)
O4 C23 1.419(5)
N1 C13 1.338(5)
N1 H2 0.876(10)
N1 H1 0.878(10)
C1 C10 1.359(5)
C1 C2 1.417(5)
C2 C3 1.413(5)
C2 C7 1.420(5)
C3 C4 1.366(5)
C3 H3 0.9300
C4 C5 1.397(6)
C4 H4 0.9300
C5 C6 1.355(6)
C5 H5 0.9300
C6 C7 1.418(6)
C6 H6 0.9300
C7 C8 1.430(6)
C8 C9 1.354(6)
C9 C10 1.421(5)
C9 H9 0.9300
C10 C11 1.508(5)
C11 C12 1.517(5)
C11 C17 1.524(5)
C11 H11 0.9800
C12 C13 1.364(5)
C12 C14 1.442(5)
C15 C16 1.489(7)
C15 H15A 0.9700
C15 H15B 0.9700
C16 H16A 0.9600
C16 H16B 0.9600
C16 H16C 0.9600
C17 C22 1.378(5)
C17 C18 1.380(5)
C18 C19 1.382(6)
C18 H18 0.9300
C19 C20 1.375(6)
C19 H19 0.9300
C20 C21 1.356(6)
C21 C22 1.384(6)
C21 H21 0.9300
C22 H22 0.9300
C23 H23A 0.9600
C23 H23B 0.9600
C23 H23C 0.9600

loop_
_geom_hbond_atom_site_label_D
_geom_hbond_atom_site_label_H
_geom_hbond_atom_site_label_A
_geom_hbond_site_symmetry_A
_geom_hbond_distance_DH
_geom_hbond_distance_HA
_geom_hbond_distance_DA
_geom_hbond_angle_DHA
N1 H2 O2 . 0.876(10) 2.09(5) 2.744(5) 131(5)
N1 H1 O2 4_565 0.878(10) 2.223(15) 3.075(5) 163(3)
N1 H2 Br1 2_546 0.88(4) 2.76(4) 3.547(4) 149(5)
C4 H4 Cg1 4_565 0.93 2.90 3.673(5) 142
C6 H6 Cg2 3_666 0.93 2.98 3.743(5) 140
C23 H23C Cg3 3_666 0.96 2.70 3.593(5) 154

loop_
_geom_torsion_atom_site_label_1
_geom_torsion_atom_site_label_2
_geom_torsion_atom_site_label_3
_geom_torsion_atom_site_label_4
_geom_torsion
C13 O1 C1 C10 -17.1(5)
C13 O1 C1 C2 162.4(3)
C10 C1 C2 C3 178.4(3)
O1 C1 C2 C3 -1.0(5)
C10 C1 C2 C7 -1.7(5)
O1 C1 C2 C7 178.8(3)
C1 C2 C3 C4 -179.5(4)
C7 C2 C3 C4 0.7(5)
C2 C3 C4 C5 -1.0(6)
C3 C4 C5 C6 0.2(7)
C4 C5 C6 C7 0.8(7)
C5 C6 C7 C2 -1.0(6)
C5 C6 C7 C8 179.8(4)
C1 C2 C7 C6 -179.5(4)
C3 C2 C7 C6 0.3(5)
C1 C2 C7 C8 -0.4(5)
C3 C2 C7 C8 179.5(3)
C23 O4 C8 C9 -4.4(6)
C23 O4 C8 C7 174.5(3)
C6 C7 C8 C9 -178.7(4)
C2 C7 C8 C9 2.1(6)
C6 C7 C8 O4 2.2(6)
C2 C7 C8 O4 -176.9(3)
O4 C8 C9 C10 177.0(3)
C7 C8 C9 C10 -1.9(6)
O1 C1 C10 C9 -178.5(3)
C2 C1 C10 C9 2.1(5)
O1 C1 C10 C11 -0.2(5)
C2 C1 C10 C11 -179.6(3)
C8 C9 C10 C1 -0.2(6)
C8 C9 C10 C11 -178.5(4)
C1 C10 C11 C12 18.4(5)
C9 C10 C11 C12 -163.3(3)
C1 C10 C11 C17 -105.9(4)
C9 C10 C11 C17 72.4(4)
C10 C11 C12 C13 -21.7(5)
C17 C11 C12 C13 101.7(4)
C10 C11 C12 C14 164.5(3)
C17 C11 C12 C14 -72.1(4)
C1 O1 C13 N1 -167.7(3)
C1 O1 C13 C12 13.7(5)
C14 C12 C13 N1 2.2(6)
C11 C12 C13 N1 -171.6(4)
C14 C12 C13 O1 -179.5(3)
C11 C12 C13 O1 6.8(5)
C15 O3 C14 O2 -3.3(6)
C15 O3 C14 C12 177.5(3)
C13 C12 C14 O2 10.4(6)
C11 C12 C14 O2 -175.7(3)
C13 C12 C14 O3 -170.4(3)
C11 C12 C14 O3 3.4(5)
C14 O3 C15 C16 -166.9(4)
C10 C11 C17 C22 -111.9(4)
C12 C11 C17 C22 125.0(4)
C10 C11 C17 C18 66.0(5)
C12 C11 C17 C18 -57.2(5)
C22 C17 C18 C19 0.2(6)
C11 C17 C18 C19 -177.7(4)
C17 C18 C19 C20 -0.5(6)
C18 C19 C20 C21 0.4(7)
C18 C19 C20 Br1 178.9(3)
C19 C20 C21 C22 0.1(7)
Br1 C20 C21 C22 -178.4(3)
C18 C17 C22 C21 0.2(7)
C11 C17 C22 C21 178.1(4)
C20 C21 C22 C17 -0.4(7)
